data_4305818
loop_
_publ_author_name
'Marina K. Kuimova'
'Wassim Z. Alsindi'
'Alexander J. Blake'
'E. Stephen Davies'
'Daniele J. Lampus'
'Pavel Matousek'
'Jonathan McMaster'
'Anthony W. Parker'
'Michael Towrie'
'Xue-Zhong Sun'
'Claire Wilson'
'Michael W. George'

_publ_section_title
;
Probing the Solvent Dependent Photophysics of fac-[Re(CO)3(dppz-X2)Cl]
(dppz-X2= 11,12-X2-dipyrido[3,2-a:2',3'-c]phenazine); X = CH3, H, F,
Cl, CF3)
;
_journal_name_full 'Inorganic Chemistry'
_journal_page_first 9857
_journal_page_last 9869
_journal_paper_doi 10.1021/ic800753f
_journal_volume 47
_journal_year 2008
_chemical_formula_moiety 'C21 H8 Cl F2 N4 O3 Re'
_chemical_formula_sum 'C21 H8 Cl F2 N4 O3 Re'
_chemical_formula_weight 623.96
_chemical_name_systematic
; 
 ? 
;
_space_group_IT_number 14
_symmetry_cell_setting monoclinic
_symmetry_space_group_name_Hall '-P 2yn'
_symmetry_space_group_name_H-M 'P 1 21/n 1'
_atom_sites_solution_hydrogens geom
_atom_sites_solution_primary direct
_atom_sites_solution_secondary difmap
_audit_creation_method 'enCIFer editing of SHELXL97 CIF output'
_cell_angle_alpha 90.00
_cell_angle_beta 97.7463(15)
_cell_angle_gamma 90.00
_cell_formula_units_Z 4
_cell_length_a 6.4966(2)
_cell_length_b 23.2065(6)
_cell_length_c 12.7762(3)
_cell_measurement_reflns_used 4439
_cell_measurement_temperature 120(2)
_cell_measurement_theta_max 55.0
_cell_measurement_theta_min 5.8
_cell_volume 1908.61(9)
_computing_cell_refinement 'DENZO (Otwinowski & Minor, 1997) & COLLECT (Hooft, 1998)'
_computing_data_collection 'COLLECT (Hooft, 1998)'
_computing_data_reduction DENZO
_computing_molecular_graphics 'Bruker SHELXTL'
_computing_publication_material 'Bruker SHELXTL'
_computing_structure_refinement 'SHELXL-97 (Sheldrick, 1997)'
_computing_structure_solution 'SHELXS-97 (Sheldrick, 1990)'
_diffrn_ambient_temperature 120(2)
_diffrn_detector_area_resol_mean 9.091
_diffrn_measured_fraction_theta_full 0.996
_diffrn_measured_fraction_theta_max 0.996
_diffrn_measurement_device_type 'Bruker-Nonius 95mm CCD camera on \k-goniostat'
_diffrn_measurement_method '\f & \w scans'
_diffrn_radiation_monochromator graphite
_diffrn_radiation_source 'sealed tube'
_diffrn_radiation_type MoK\a
_diffrn_radiation_wavelength 0.71073
_diffrn_reflns_av_R_equivalents 0.046
_diffrn_reflns_av_sigmaI/netI 0.031
_diffrn_reflns_limit_h_max 8
_diffrn_reflns_limit_h_min -8
_diffrn_reflns_limit_k_max 30
_diffrn_reflns_limit_k_min -29
_diffrn_reflns_limit_l_max 16
_diffrn_reflns_limit_l_min -16
_diffrn_reflns_number 27640
_diffrn_reflns_theta_full 27.50
_diffrn_reflns_theta_max 27.50
_diffrn_reflns_theta_min 3.22
_diffrn_standards_decay_% 0
_diffrn_standards_number 0
_exptl_absorpt_coefficient_mu 6.560
_exptl_absorpt_correction_T_max 1.000
_exptl_absorpt_correction_T_min 0.772
_exptl_absorpt_correction_type multi-scan
_exptl_absorpt_process_details '(SADABS V2.10; Sheldrick, 2003)'
_exptl_crystal_colour Yellow
_exptl_crystal_density_diffrn 2.171
_exptl_crystal_density_method 'not measured'
_exptl_crystal_description Blade
_exptl_crystal_F_000 1184
_exptl_crystal_size_max 0.15
_exptl_crystal_size_mid 0.04
_exptl_crystal_size_min 0.01
_refine_diff_density_max 2.26
_refine_diff_density_min -0.86
_refine_diff_density_rms 0.14
_refine_ls_extinction_coef 0.00058(9)
_refine_ls_extinction_expression Fc^*^=kFc[1+0.001xFc^2^\l^3^/sin(2\q)]^-1/4^
_refine_ls_extinction_method SHELXL
_refine_ls_goodness_of_fit_ref 1.17
_refine_ls_hydrogen_treatment constr
_refine_ls_matrix_type full
_refine_ls_number_parameters 290
_refine_ls_number_reflns 4378
_refine_ls_number_restraints 0
_refine_ls_restrained_S_all 1.17
_refine_ls_R_factor_all 0.0372
_refine_ls_R_factor_gt 0.0312
_refine_ls_shift/su_max 0.001
_refine_ls_shift/su_mean 0.000
_refine_ls_structure_factor_coef Fsqd
_refine_ls_weighting_details 'calc w=1/[\s^2^(Fo^2^)+(0.004P)^2^+10.99P] where P=(Fo^2^+2Fc^2^)/3'
_refine_ls_weighting_scheme calc
_refine_ls_wR_factor_gt 0.0634
_refine_ls_wR_factor_ref 0.0654
_reflns_number_gt 3975
_reflns_number_total 4378
_reflns_threshold_expression >2sigma(I)
_cod_data_source_file ic800753f_si_002_2.cif
_cod_data_source_block redpf2
_cod_depositor_comments
;
The following automatic conversions were performed:
'_symmetry_cell_setting' value 'Monoclinic' changed to 'monoclinic'
according to '/home/saulius/struct/CIF-dictionaries/cif_core.dic'
dictionary named 'cif_core.dic' version 2.4.1 from 2010-06-29.

Automatic conversion script
Id: cif_fix_enum 1527 2010-12-29 10:47:43Z saulius 
;
_cod_original_sg_symbol_H-M 'P 21/n'
_cod_database_code 4305818

loop_
_symmetry_equiv_pos_as_xyz
'x, y, z'
'-x+1/2, y+1/2, -z+1/2'
'-x, -y, -z'
'x-1/2, -y-1/2, z-1/2'

loop_
_atom_site_label
_atom_site_type_symbol
_atom_site_fract_x
_atom_site_fract_y
_atom_site_fract_z
_atom_site_U_iso_or_equiv
_atom_site_adp_type
_atom_site_occupancy
_atom_site_symmetry_multiplicity
_atom_site_calc_flag
_atom_site_refinement_flags
_atom_site_disorder_assembly
_atom_site_disorder_group
Re Re 0.33559(3) -0.083386(8) 0.290133(14) 0.01483(7) Uani 1 1 d . . .
Cl Cl 0.09839(19) -0.09401(5) 0.12237(9) 0.0216(2) Uani 1 1 d . . .
C1C C 0.1765(8) -0.1388(2) 0.3576(4) 0.0229(11) Uani 1 1 d . . .
O1C O 0.0795(6) -0.17176(18) 0.3962(3) 0.0395(11) Uani 1 1 d . . .
C2C C 0.5108(8) -0.1458(2) 0.2567(4) 0.0232(11) Uani 1 1 d . . .
O2C O 0.6139(7) -0.18359(18) 0.2384(3) 0.0418(11) Uani 1 1 d . . .
C3C C 0.5154(8) -0.0713(2) 0.4235(4) 0.0229(11) Uani 1 1 d . . .
O3C O 0.6143(6) -0.06591(17) 0.4987(3) 0.0311(9) Uani 1 1 d . . .
N1 N 0.1433(6) -0.00882(16) 0.3099(3) 0.0131(8) Uani 1 1 d . . .
C2 C -0.0149(7) -0.0058(2) 0.3666(3) 0.0159(9) Uani 1 1 d . . .
H2 H -0.0440 -0.0384 0.4071 0.019 Uiso 1 1 calc R . .
C3 C -0.1388(7) 0.0429(2) 0.3692(3) 0.0163(9) Uani 1 1 d . . .
H3 H -0.2451 0.0439 0.4134 0.020 Uiso 1 1 calc R . .
C4 C -0.1064(7) 0.0895(2) 0.3072(3) 0.0169(9) Uani 1 1 d . . .
H4 H -0.1910 0.1229 0.3073 0.020 Uiso 1 1 calc R . .
C5 C 0.0537(7) 0.0869(2) 0.2438(3) 0.0146(9) Uani 1 1 d . . .
C6 C 0.1793(7) 0.0380(2) 0.2498(3) 0.0141(9) Uani 1 1 d . . .
C7 C 0.0855(7) 0.13136(19) 0.1668(3) 0.0148(9) Uani 1 1 d . . .
N8 N -0.0633(6) 0.17120(17) 0.1469(3) 0.0166(8) Uani 1 1 d . . .
C9 C -0.0402(8) 0.2088(2) 0.0690(4) 0.0178(10) Uani 1 1 d . . .
C10 C -0.2066(8) 0.2475(2) 0.0363(4) 0.0231(10) Uani 1 1 d . . .
H10 H -0.3265 0.2484 0.0714 0.028 Uiso 1 1 calc R . .
C11 C -0.1891(8) 0.2831(2) -0.0461(4) 0.0248(11) Uani 1 1 d . . .
F11 F -0.3440(5) 0.31896(15) -0.0838(3) 0.0354(8) Uani 1 1 d . . .
C12 C -0.0084(8) 0.2838(2) -0.0963(4) 0.0238(11) Uani 1 1 d . . .
F12 F -0.0053(5) 0.32188(14) -0.1762(3) 0.0336(8) Uani 1 1 d . . .
C13 C 0.1545(8) 0.2482(2) -0.0673(4) 0.0219(10) Uani 1 1 d . . .
H13 H 0.2757 0.2498 -0.1013 0.026 Uiso 1 1 calc R . .
C14 C 0.1379(7) 0.2083(2) 0.0157(4) 0.0166(9) Uani 1 1 d . . .
N15 N 0.2898(6) 0.16834(17) 0.0380(3) 0.0167(8) Uani 1 1 d . . .
C16 C 0.2591(7) 0.1287(2) 0.1103(3) 0.0145(9) Uani 1 1 d . . .
C17 C 0.4019(7) 0.0796(2) 0.1263(3) 0.0147(9) Uani 1 1 d . . .
C18 C 0.5767(7) 0.0742(2) 0.0731(3) 0.0160(9) Uani 1 1 d . . .
H18 H 0.6133 0.1040 0.0280 0.019 Uiso 1 1 calc R . .
C19 C 0.6939(7) 0.0245(2) 0.0878(3) 0.0159(9) Uani 1 1 d . . .
H19 H 0.8146 0.0203 0.0540 0.019 Uiso 1 1 calc R . .
C20 C 0.6355(7) -0.0196(2) 0.1525(3) 0.0148(9) Uani 1 1 d . . .
H20 H 0.7168 -0.0537 0.1608 0.018 Uiso 1 1 calc R . .
N21 N 0.4682(6) -0.01515(16) 0.2029(3) 0.0129(7) Uani 1 1 d . . .
C22 C 0.3565(7) 0.03420(19) 0.1914(3) 0.0136(9) Uani 1 1 d . . .

loop_
_atom_site_aniso_label
_atom_site_aniso_U_11
_atom_site_aniso_U_22
_atom_site_aniso_U_33
_atom_site_aniso_U_23
_atom_site_aniso_U_13
_atom_site_aniso_U_12
Re 0.01515(11) 0.01558(11) 0.01403(10) 0.00143(7) 0.00293(6) 0.00074(8)
Cl 0.0197(6) 0.0249(6) 0.0205(6) -0.0026(5) 0.0038(4) -0.0019(5)
C1C 0.025(3) 0.023(3) 0.020(2) 0.005(2) 0.000(2) 0.002(2)
O1C 0.035(2) 0.039(3) 0.045(3) 0.021(2) 0.010(2) -0.011(2)
C2C 0.026(3) 0.026(3) 0.018(2) 0.006(2) 0.004(2) 0.002(2)
O2C 0.058(3) 0.035(2) 0.035(2) 0.0033(19) 0.018(2) 0.029(2)
C3C 0.016(2) 0.023(3) 0.032(3) 0.015(2) 0.012(2) 0.006(2)
O3C 0.029(2) 0.037(2) 0.027(2) -0.0006(17) 0.0036(17) -0.0022(17)
N1 0.0119(18) 0.0163(19) 0.0109(17) -0.0007(14) 0.0012(14) -0.0008(15)
C2 0.015(2) 0.019(2) 0.013(2) 0.0005(18) -0.0001(17) -0.0047(18)
C3 0.017(2) 0.023(2) 0.010(2) -0.0046(17) 0.0041(17) 0.0012(19)
C4 0.017(2) 0.019(2) 0.014(2) -0.0030(18) 0.0023(17) 0.0003(19)
C5 0.015(2) 0.016(2) 0.011(2) -0.0009(17) -0.0014(16) -0.0017(18)
C6 0.016(2) 0.016(2) 0.010(2) -0.0014(17) 0.0005(17) -0.0007(18)
C7 0.018(2) 0.013(2) 0.013(2) -0.0035(17) 0.0031(18) -0.0024(18)
N8 0.019(2) 0.015(2) 0.0150(19) -0.0007(15) 0.0019(15) 0.0022(16)
C9 0.020(2) 0.014(2) 0.018(2) -0.0013(18) 0.0009(19) -0.0013(19)
C10 0.023(3) 0.021(3) 0.028(3) 0.001(2) 0.009(2) 0.007(2)
C11 0.024(3) 0.021(3) 0.029(3) 0.005(2) 0.003(2) 0.003(2)
F11 0.0300(18) 0.0372(19) 0.0397(19) 0.0201(15) 0.0080(15) 0.0141(15)
C12 0.028(3) 0.019(3) 0.025(3) 0.006(2) 0.005(2) 0.001(2)
F12 0.0315(18) 0.0325(18) 0.0370(18) 0.0227(15) 0.0055(14) 0.0043(14)
C13 0.025(3) 0.022(3) 0.019(2) 0.003(2) 0.0025(19) -0.002(2)
C14 0.018(2) 0.017(2) 0.016(2) -0.0022(18) 0.0030(18) -0.0031(19)
N15 0.019(2) 0.017(2) 0.0140(18) 0.0000(15) 0.0025(16) -0.0024(16)
C16 0.015(2) 0.017(2) 0.011(2) 0.0004(17) -0.0004(17) -0.0031(18)
C17 0.016(2) 0.015(2) 0.012(2) -0.0015(17) -0.0007(17) -0.0020(18)
C18 0.016(2) 0.021(2) 0.011(2) -0.0007(18) 0.0029(17) -0.0028(18)
C19 0.012(2) 0.022(2) 0.014(2) -0.0021(18) 0.0017(17) 0.0002(18)
C20 0.015(2) 0.016(2) 0.013(2) -0.0015(17) 0.0021(17) 0.0021(18)
N21 0.0124(18) 0.0150(19) 0.0109(17) -0.0015(14) -0.0001(14) -0.0008(15)
C22 0.015(2) 0.013(2) 0.013(2) -0.0019(17) 0.0001(17) -0.0010(17)

loop_
_atom_type_symbol
_atom_type_description
_atom_type_scat_dispersion_real
_atom_type_scat_dispersion_imag
_atom_type_scat_source
C C 0.0033 0.0016 'International Tables Vol C Tables 4.2.6.8 and 6.1.1.4'
H H 0.0000 0.0000 'International Tables Vol C Tables 4.2.6.8 and 6.1.1.4'
N N 0.0061 0.0033 'International Tables Vol C Tables 4.2.6.8 and 6.1.1.4'
O O 0.0106 0.0060 'International Tables Vol C Tables 4.2.6.8 and 6.1.1.4'
F F 0.0171 0.0103 'International Tables Vol C Tables 4.2.6.8 and 6.1.1.4'
Cl Cl 0.1484 0.1585 'International Tables Vol C Tables 4.2.6.8 and 6.1.1.4'
Re Re -1.0185 7.2310 'International Tables Vol C Tables 4.2.6.8 and 6.1.1.4'

loop_
_geom_angle_atom_site_label_1
_geom_angle_atom_site_label_2
_geom_angle_atom_site_label_3
_geom_angle
_geom_angle_site_symmetry_1
_geom_angle_site_symmetry_3
_geom_angle_publ_flag
C1C Re C2C 88.0(2) . . ?
C1C Re C3C 89.9(2) . . ?
C2C Re C3C 90.0(2) . . ?
C1C Re N1 97.36(18) . . ?
C2C Re N1 173.29(17) . . ?
C3C Re N1 94.02(17) . . ?
C1C Re N21 170.90(18) . . ?
C2C Re N21 98.47(18) . . ?
C3C Re N21 96.39(17) . . ?
N1 Re N21 75.73(14) . . ?
C1C Re Cl 90.70(15) . . ?
C2C Re Cl 92.92(15) . . ?
C3C Re Cl 177.08(15) . . ?
N1 Re Cl 83.08(10) . . ?
N21 Re Cl 82.67(10) . . ?
O1C C1C Re 178.8(5) . . ?
O2C C2C Re 178.7(5) . . ?
O3C C3C Re 178.3(5) . . ?
C2 N1 C6 117.7(4) . . ?
C2 N1 Re 127.1(3) . . ?
C6 N1 Re 115.0(3) . . ?
N1 C2 C3 123.1(4) . . ?
N1 C2 H2 118.4 . . ?
C3 C2 H2 118.4 . . ?
C4 C3 C2 119.5(4) . . ?
C4 C3 H3 120.2 . . ?
C2 C3 H3 120.2 . . ?
C3 C4 C5 118.8(4) . . ?
C3 C4 H4 120.6 . . ?
C5 C4 H4 120.6 . . ?
C6 C5 C4 118.5(4) . . ?
C6 C5 C7 118.5(4) . . ?
C4 C5 C7 122.9(4) . . ?
N1 C6 C5 122.3(4) . . ?
N1 C6 C22 116.6(4) . . ?
C5 C6 C22 121.2(4) . . ?
N8 C7 C16 122.5(4) . . ?
N8 C7 C5 116.9(4) . . ?
C16 C7 C5 120.4(4) . . ?
C7 N8 C9 116.0(4) . . ?
N8 C9 C14 121.9(4) . . ?
N8 C9 C10 118.0(4) . . ?
C14 C9 C10 120.0(4) . . ?
C11 C10 C9 118.2(5) . . ?
C11 C10 H10 120.9 . . ?
C9 C10 H10 120.9 . . ?
F11 C11 C10 121.2(5) . . ?
F11 C11 C12 117.3(4) . . ?
C10 C11 C12 121.5(5) . . ?
F12 C12 C13 120.9(5) . . ?
F12 C12 C11 116.6(4) . . ?
C13 C12 C11 122.4(5) . . ?
C12 C13 C14 117.7(5) . . ?
C12 C13 H13 121.1 . . ?
C14 C13 H13 121.1 . . ?
N15 C14 C9 121.5(4) . . ?
N15 C14 C13 118.4(4) . . ?
C9 C14 C13 120.1(4) . . ?
C16 N15 C14 116.3(4) . . ?
N15 C16 C7 121.5(4) . . ?
N15 C16 C17 118.7(4) . . ?
C7 C16 C17 119.7(4) . . ?
C22 C17 C18 117.9(4) . . ?
C22 C17 C16 119.2(4) . . ?
C18 C17 C16 122.7(4) . . ?
C19 C18 C17 118.5(4) . . ?
C19 C18 H18 120.8 . . ?
C17 C18 H18 120.8 . . ?
C18 C19 C20 120.2(4) . . ?
C18 C19 H19 119.9 . . ?
C20 C19 H19 119.9 . . ?
N21 C20 C19 121.9(4) . . ?
N21 C20 H20 119.0 . . ?
C19 C20 H20 119.0 . . ?
C20 N21 C22 118.1(4) . . ?
C20 N21 Re 126.3(3) . . ?
C22 N21 Re 115.3(3) . . ?
N21 C22 C17 123.3(4) . . ?
N21 C22 C6 116.4(4) . . ?
C17 C22 C6 120.3(4) . . ?

loop_
_geom_bond_atom_site_label_1
_geom_bond_atom_site_label_2
_geom_bond_distance
_geom_bond_site_symmetry_2
_geom_bond_publ_flag
Re C1C 1.925(5) . ?
Re C2C 1.926(5) . ?
Re C3C 1.952(6) . ?
Re N1 2.169(4) . ?
Re N21 2.180(4) . ?
Re Cl 2.4777(12) . ?
C1C O1C 1.144(6) . ?
C2C O2C 1.146(6) . ?
C3C O3C 1.089(6) . ?
N1 C2 1.337(6) . ?
N1 C6 1.368(6) . ?
C2 C3 1.389(7) . ?
C2 H2 0.9500 . ?
C3 C4 1.373(7) . ?
C3 H3 0.9500 . ?
C4 C5 1.403(6) . ?
C4 H4 0.9500 . ?
C5 C6 1.396(6) . ?
C5 C7 1.459(6) . ?
C6 C22 1.456(6) . ?
C7 N8 1.337(6) . ?
C7 C16 1.420(6) . ?
N8 C9 1.347(6) . ?
C9 C14 1.419(7) . ?
C9 C10 1.424(7) . ?
C10 C11 1.355(7) . ?
C10 H10 0.9500 . ?
C11 F11 1.344(6) . ?
C11 C12 1.411(7) . ?
C12 F12 1.353(6) . ?
C12 C13 1.354(7) . ?
C13 C14 1.423(7) . ?
C13 H13 0.9500 . ?
C14 N15 1.356(6) . ?
N15 C16 1.338(6) . ?
C16 C17 1.465(6) . ?
C17 C22 1.399(6) . ?
C17 C18 1.405(6) . ?
C18 C19 1.380(7) . ?
C18 H18 0.9500 . ?
C19 C20 1.400(6) . ?
C19 H19 0.9500 . ?
C20 N21 1.340(6) . ?
C20 H20 0.9500 . ?
N21 C22 1.353(6) . ?

loop_
_geom_torsion_atom_site_label_1
_geom_torsion_atom_site_label_2
_geom_torsion_atom_site_label_3
_geom_torsion_atom_site_label_4
_geom_torsion
_geom_torsion_site_symmetry_1
_geom_torsion_site_symmetry_2
_geom_torsion_site_symmetry_3
_geom_torsion_site_symmetry_4
_geom_torsion_publ_flag
C6 N1 C2 C3 -1.8(6) . . . . ?
N1 C2 C3 C4 3.2(7) . . . . ?
C2 C3 C4 C5 -0.8(7) . . . . ?
C3 C4 C5 C6 -2.7(6) . . . . ?
C3 C4 C5 C7 173.0(4) . . . . ?
C2 N1 C6 C5 -2.0(6) . . . . ?
C2 N1 C6 C22 178.1(4) . . . . ?
C4 C5 C6 N1 4.2(7) . . . . ?
C7 C5 C6 N1 -171.6(4) . . . . ?
C4 C5 C6 C22 -175.9(4) . . . . ?
C7 C5 C6 C22 8.3(6) . . . . ?
C6 C5 C7 N8 165.9(4) . . . . ?
C4 C5 C7 N8 -9.7(6) . . . . ?
C6 C5 C7 C16 -9.0(6) . . . . ?
C4 C5 C7 C16 175.4(4) . . . . ?
C16 C7 N8 C9 0.5(6) . . . . ?
C5 C7 N8 C9 -174.3(4) . . . . ?
C7 N8 C9 C14 -3.8(7) . . . . ?
C7 N8 C9 C10 172.6(4) . . . . ?
N8 C9 C10 C11 -176.2(5) . . . . ?
C14 C9 C10 C11 0.2(7) . . . . ?
C9 C10 C11 F11 177.1(5) . . . . ?
C9 C10 C11 C12 -2.5(8) . . . . ?
F11 C11 C12 F12 1.8(7) . . . . ?
C10 C11 C12 F12 -178.5(5) . . . . ?
F11 C11 C12 C13 -177.8(5) . . . . ?
C10 C11 C12 C13 1.9(9) . . . . ?
F12 C12 C13 C14 -178.5(4) . . . . ?
C11 C12 C13 C14 1.1(8) . . . . ?
N8 C9 C14 N15 2.7(7) . . . . ?
C10 C9 C14 N15 -173.6(4) . . . . ?
N8 C9 C14 C13 179.0(4) . . . . ?
C10 C9 C14 C13 2.7(7) . . . . ?
C12 C13 C14 N15 173.1(5) . . . . ?
C12 C13 C14 C9 -3.3(7) . . . . ?
C9 C14 N15 C16 1.9(6) . . . . ?
C13 C14 N15 C16 -174.4(4) . . . . ?
C14 N15 C16 C7 -5.2(6) . . . . ?
C14 N15 C16 C17 171.1(4) . . . . ?
N8 C7 C16 N15 4.3(7) . . . . ?
C5 C7 C16 N15 178.9(4) . . . . ?
N8 C7 C16 C17 -172.0(4) . . . . ?
C5 C7 C16 C17 2.6(6) . . . . ?
N15 C16 C17 C22 -171.9(4) . . . . ?
C7 C16 C17 C22 4.5(6) . . . . ?
N15 C16 C17 C18 3.7(7) . . . . ?
C7 C16 C17 C18 -180.0(4) . . . . ?
C22 C17 C18 C19 0.0(6) . . . . ?
C16 C17 C18 C19 -175.6(4) . . . . ?
C17 C18 C19 C20 1.5(7) . . . . ?
C18 C19 C20 N21 -1.0(7) . . . . ?
C19 C20 N21 C22 -1.1(6) . . . . ?
C19 C20 N21 Re 172.0(3) . . . . ?
C1C Re N21 C20 -140.8(11) . . . . ?
C2C Re N21 C20 -5.5(4) . . . . ?
C3C Re N21 C20 85.4(4) . . . . ?
N1 Re N21 C20 178.0(4) . . . . ?
Cl Re N21 C20 -97.3(4) . . . . ?
C1C Re N21 C22 32.5(13) . . . . ?
C2C Re N21 C22 167.9(3) . . . . ?
C3C Re N21 C22 -101.2(3) . . . . ?
N1 Re N21 C22 -8.7(3) . . . . ?
Cl Re N21 C22 76.0(3) . . . . ?
C20 N21 C22 C17 2.8(6) . . . . ?
Re N21 C22 C17 -171.2(3) . . . . ?
C20 N21 C22 C6 -178.4(4) . . . . ?
C18 C17 C22 N21 -2.2(7) . . . . ?
C16 C17 C22 N21 173.5(4) . . . . ?
C18 C17 C22 C6 179.0(4) . . . . ?
C16 C17 C22 C6 -5.3(6) . . . . ?
N1 C6 C22 N21 -0.2(6) . . . . ?
C5 C6 C22 N21 179.9(4) . . . . ?
N1 C6 C22 C17 178.7(4) . . . . ?
C5 C6 C22 C17 -1.2(7) . . . . ?
